data_2200723
loop_
_publ_author_name
'Anzellotti, Atilio'
'Brice\~no, Alexander'

_publ_section_title
;
 Hexakis(acetonitrile)ruthenium(II) tetrachlorozincate 2.55-hydrate
;
_journal_issue 11
_journal_name_full 'Acta Crystallographica Section E'
_journal_page_first m538
_journal_page_last m540
_journal_paper_doi 10.1107/S1600536801017469
_journal_volume 57
_journal_year 2001
_chemical_formula_iupac '[Ru (C2 H3 N)6] [Zn Cl4], 2.55H2 O1'
_chemical_formula_moiety 'C12 H18 N6 Ru 2+, Zn Cl4 2-, 2.55H2 O'
_chemical_formula_sum 'C12 H23.1 Cl4 N6 O2.55 Ru Zn'
_chemical_formula_weight 600.50
_chemical_melting_point 156
_chemical_name_systematic
;
?
;
_space_group_IT_number 148
_symmetry_cell_setting trigonal
_symmetry_space_group_name_Hall '-R 3'
_symmetry_space_group_name_H-M 'R -3 :H'
_audit_creation_method SHELXL-97
_cell_angle_alpha 90.00
_cell_angle_beta 90.00
_cell_angle_gamma 120.00
_cell_formula_units_Z 6
_cell_length_a 11.7436(17)
_cell_length_b 11.7436(17)
_cell_length_c 30.932(8)
_cell_measurement_reflns_used 20
_cell_measurement_temperature 293(2)
_cell_measurement_theta_max 36.67
_cell_measurement_theta_min 26.46
_cell_volume 3694.4(12)
_computing_cell_refinement
;
MSC/AFC Difractometer Control Software
;
_computing_data_collection
;
MSC/AFC Difractometer Control Software
(Molecular Structure Corporation, 1993)
;
_computing_data_reduction
;
TEXSAN  (Molecular Structure Corporation, 1992)
;
_computing_molecular_graphics SHELXL97
_computing_publication_material SHELXL97
_computing_structure_refinement 'SHELXL97 (Sheldrick, 1997)'
_computing_structure_solution 'SIR92 (Altomare et al., 1994)'
_diffrn_ambient_temperature 293(2)
_diffrn_measured_fraction_theta_full 1.000
_diffrn_measured_fraction_theta_max 1.000
_diffrn_measurement_device_type 'Rigaku AFC-7S'
_diffrn_measurement_method \w-2\q
_diffrn_radiation_monochromator graphite
_diffrn_radiation_source 'fine-focus sealed tube'
_diffrn_radiation_type MoK\a
_diffrn_radiation_wavelength .71069
_diffrn_reflns_av_R_equivalents .0227
_diffrn_reflns_av_sigmaI/netI .0448
_diffrn_reflns_limit_h_max 12
_diffrn_reflns_limit_h_min -12
_diffrn_reflns_limit_k_max 13
_diffrn_reflns_limit_k_min 0
_diffrn_reflns_limit_l_max 36
_diffrn_reflns_limit_l_min 0
_diffrn_reflns_number 1601
_diffrn_reflns_theta_full 25.00
_diffrn_reflns_theta_max 25.00
_diffrn_reflns_theta_min 1.98
_diffrn_standards_decay_% 0
_diffrn_standards_interval_count 150
_diffrn_standards_number 3
_exptl_absorpt_coefficient_mu 2.041
_exptl_absorpt_correction_T_max .751
_exptl_absorpt_correction_T_min .650
_exptl_absorpt_correction_type '\y scan'
_exptl_absorpt_process_details '(North et al., 1968)'
_exptl_crystal_colour 'light yellow'
_exptl_crystal_density_diffrn 1.619
_exptl_crystal_density_method 'not measured'
_exptl_crystal_description Prism
_exptl_crystal_F_000 1797
_exptl_crystal_size_max .32
_exptl_crystal_size_mid .20
_exptl_crystal_size_min .14
_refine_diff_density_max 2.930
_refine_diff_density_min -.500
_refine_ls_extinction_method none
_refine_ls_goodness_of_fit_ref 1.021
_refine_ls_hydrogen_treatment constr
_refine_ls_matrix_type full
_refine_ls_number_parameters 83
_refine_ls_number_reflns 1461
_refine_ls_number_restraints 0
_refine_ls_restrained_S_all 1.021
_refine_ls_R_factor_all .0893
_refine_ls_R_factor_gt .0583
_refine_ls_shift/su_max .001
_refine_ls_shift/su_mean .000
_refine_ls_structure_factor_coef Fsqd
_refine_ls_weighting_details 'calc w = 1/[\s^2^(Fo^2^)+(0.1002P)^2^] where P = (Fo^2^+2Fc^2^)/3'
_refine_ls_weighting_scheme calc
_refine_ls_wR_factor_ref .1567
_reflns_number_gt 1033
_reflns_number_total 1461
_reflns_threshold_expression I>2\s(I)
_cod_data_source_file ob6083.cif
_cod_data_source_block I
_cod_original_sg_symbol_H-M 'R -3'
_cod_original_formula_sum 'C12 H23.10 Cl4 N6 O2.55 Ru Zn'
_cod_database_code 2200723
_cod_depositor_comments
;
 Marking attached hydrogen atoms.

 Antanas Vaitkus,
 2017-03-21
;

loop_
_symmetry_equiv_pos_as_xyz
'x, y, z'
'-y, x-y, z'
'-x+y, -x, z'
'x+2/3, y+1/3, z+1/3'
'-y+2/3, x-y+1/3, z+1/3'
'-x+y+2/3, -x+1/3, z+1/3'
'x+1/3, y+2/3, z+2/3'
'-y+1/3, x-y+2/3, z+2/3'
'-x+y+1/3, -x+2/3, z+2/3'
'-x, -y, -z'
'y, -x+y, -z'
'x-y, x, -z'
'-x+2/3, -y+1/3, -z+1/3'
'y+2/3, -x+y+1/3, -z+1/3'
'x-y+2/3, x+1/3, -z+1/3'
'-x+1/3, -y+2/3, -z+2/3'
'y+1/3, -x+y+2/3, -z+2/3'
'x-y+1/3, x+2/3, -z+2/3'

loop_
_atom_site_label
_atom_site_fract_x
_atom_site_fract_y
_atom_site_fract_z
_atom_site_U_iso_or_equiv
_atom_site_adp_type
_atom_site_calc_flag
_atom_site_refinement_flags
_atom_site_occupancy
_atom_site_disorder_assembly
_atom_site_disorder_group
_atom_site_type_symbol
_atom_site_attached_hydrogens
Ru1 .3333 .6667 .57326(3) .0365(3) Uani d S 1 . . Ru 0
Zn1 .6667 .3333 .60244(4) .0457(4) Uani d S 1 . . Zn 0
N1 .3262(5) .5233(5) .53491(17) .0412(12) Uani d . 1 . . N 0
N2 .1881(6) .5260(6) .61031(17) .0444(13) Uani d . 1 . . N 0
C1 .3214(7) .4479(7) .5119(2) .0454(16) Uani d . 1 . . C 0
C2 .3143(8) .3485(8) .4820(3) .066(2) Uani d . 1 . . C 0
H2A .3954 .3832 .4662 .099 Uiso d R 1 . . H 0
H2B .2431 .3244 .4621 .099 Uiso d R 1 . . H 0
H2C .2998 .2723 .4980 .099 Uiso d R 1 . . H 0
C3 .1033(7) .4437(7) .6284(2) .0495(17) Uani d . 1 . . C 0
C4 -.0066(8) .3371(8) .6516(3) .075(3) Uani d . 1 . . C 0
H4A -.0305 .2549 .6378 .112 Uiso d R 1 . . H 0
H4B -.0803 .3512 .6513 .112 Uiso d R 1 . . H 0
H4C .0190 .3352 .6810 .112 Uiso d R 1 . . H 0
Cl1 .6667 .3333 .67656(11) .0739(11) Uani d S 1 . . Cl 0
Cl2 .48714(19) .3411(2) .58055(6) .0616(6) Uani d . 1 . . Cl 0
O1W .1600(16) .1896(16) .5761(5) .143(9) Uiso d P .57(2) . . O 2
O2W .0000 .0000 .574(4) .240 Uiso d SP .29(4) . . O 2
O3W .0000 .0000 .512(2) .24(3) Uiso d SP .55(4) . . O 2

loop_
_atom_site_aniso_label
_atom_site_aniso_U_11
_atom_site_aniso_U_22
_atom_site_aniso_U_33
_atom_site_aniso_U_12
_atom_site_aniso_U_13
_atom_site_aniso_U_23
Ru1 .0373(4) .0373(4) .0348(5) .0186(2) .000 .000
Zn1 .0467(6) .0467(6) .0437(8) .0234(3) .000 .000
N1 .037(3) .043(3) .044(3) .020(3) .002(2) .001(3)
N2 .049(3) .049(3) .038(3) .027(3) -.004(3) -.004(3)
C1 .045(4) .054(4) .038(3) .025(4) -.003(3) -.004(3)
C2 .087(6) .065(5) .064(5) .051(5) -.012(5) -.022(4)
C3 .049(4) .055(5) .041(4) .023(4) .004(3) .009(3)
C4 .058(5) .069(6) .088(6) .024(4) .016(4) .030(5)
Cl1 .0883(17) .0883(17) .0452(19) .0442(9) .000 .000
Cl2 .0564(12) .0786(14) .0590(12) .0406(11) -.0056(9) -.0022(10)

loop_
_atom_type_symbol
_atom_type_description
_atom_type_scat_dispersion_real
_atom_type_scat_dispersion_imag
_atom_type_scat_source
Ru Ru -1.2594 .8363 'International Tables Vol C Tables 4.2.6.8 and 6.1.1.4'
Cl Cl .1484 .1585 'International Tables Vol C Tables 4.2.6.8 and 6.1.1.4'
C C .0033 .0016 'International Tables Vol C Tables 4.2.6.8 and 6.1.1.4'
N N .0061 .0033 'International Tables Vol C Tables 4.2.6.8 and 6.1.1.4'
H H .0000 .0000 'International Tables Vol C Tables 4.2.6.8 and 6.1.1.4'
Zn Zn .2839 1.4301 'International Tables Vol C Tables 4.2.6.8 and 6.1.1.4'
O O .0106 .0060 'International Tables Vol C Tables 4.2.6.8 and 6.1.1.4'

loop_
_geom_angle_atom_site_label_1
_geom_angle_atom_site_label_2
_geom_angle_atom_site_label_3
_geom_angle_site_symmetry_1
_geom_angle_site_symmetry_3
_geom_angle
_geom_angle_publ_flag
N1 Ru1 N1 3_565 2_665 89.2(2) no
N1 Ru1 N1 3_565 . 89.2(2) y
N1 Ru1 N1 2_665 . 89.2(2) no
N1 Ru1 N2 3_565 3_565 89.2(2) no
N1 Ru1 N2 2_665 3_565 90.3(2) no
N1 Ru1 N2 . 3_565 178.3(2) no
N1 Ru1 N2 3_565 . 90.3(2) y
N1 Ru1 N2 2_665 . 178.3(2) y
N1 Ru1 N2 . . 89.2(2) y
N2 Ru1 N2 3_565 . 91.3(2) y
N1 Ru1 N2 3_565 2_665 178.3(2) no
N1 Ru1 N2 2_665 2_665 89.2(2) no
N1 Ru1 N2 . 2_665 90.3(2) no
N2 Ru1 N2 3_565 2_665 91.3(2) no
N2 Ru1 N2 . 2_665 91.3(2) no
C1 N1 Ru1 . . 176.1(6) y
C3 N2 Ru1 . . 175.3(6) y
N1 C1 C2 . . 179.5(9) y
N2 C3 C4 . . 179.8(11) y
Cl2 Zn1 Cl2 2_655 3_665 111.42(6) no
Cl2 Zn1 Cl2 2_655 . 111.42(6) y
Cl2 Zn1 Cl2 3_665 . 111.42(6) no
Cl2 Zn1 Cl1 2_655 . 107.44(6) no
Cl2 Zn1 Cl1 3_665 . 107.44(6) no
Cl2 Zn1 Cl1 . . 107.44(6) y

loop_
_geom_bond_atom_site_label_1
_geom_bond_atom_site_label_2
_geom_bond_site_symmetry_2
_geom_bond_distance
_geom_bond_publ_flag
Ru1 N1 3_565 2.026(6) no
Ru1 N1 2_665 2.026(6) no
Ru1 N1 . 2.026(6) y
Ru1 N2 3_565 2.033(6) no
Ru1 N2 . 2.033(6) y
Ru1 N2 2_665 2.033(6) no
N1 C1 . 1.116(8) no
N2 C3 . 1.129(9) no
C1 C2 . 1.459(9) no
C3 C4 . 1.461(10) no
Cl2 Zn1 . 2.2590(19) y
Zn1 Cl2 2_655 2.2590(19) no
Zn1 Cl2 3_665 2.2590(19) no
Zn1 Cl1 . 2.293(4) y
